data_1546893
loop_
_publ_author_name
'Zhu, Wen-Hua'
'Xiong, Xia'
'Gao, Chen'
'Li, Shan'
'Zhang, Yan'
'Wang, Juan'
'Zhang, Chi'
'Powell, Annie K.'
'Gao, Song'

_publ_section_title
;
 A family of one-dimensional lanthanide complexes bridged by two distinct
 carboxylate ligands with the Dy analogue displaying magnetic relaxation
 behaviour
;
_journal_issue 41
_journal_name_full 'Dalton Transactions'
_journal_page_first 14114
_journal_page_last 14121
_journal_paper_doi 10.1039/C7DT02736B
_journal_volume 46
_journal_year 2017
_chemical_formula_moiety '0.5(C40 H36 N2 O18 Y2), H2 O'
_chemical_formula_sum 'C20 H20 N O10 Y'
_chemical_formula_weight 523.28
_chemical_name_common '[Y(INNO)(Bza)2(H2O)2]H2O,12nov24j'
_space_group_crystal_system monoclinic
_space_group_IT_number 15
_space_group_name_Hall '-C 2yc'
_space_group_name_H-M_alt 'C 1 2/c 1'
_symmetry_space_group_name_Hall '-C 2yc'
_symmetry_space_group_name_H-M 'C 1 2/c 1'
_atom_sites_solution_hydrogens mixed
_atom_sites_solution_primary direct
_atom_sites_solution_secondary difmap
_audit_creation_date 2017-08-26
_audit_creation_method
;
Olex2 1.2
(compiled 2017.08.10 svn.r3458 for OlexSys, GUI svn.r5381)
;
_audit_update_record
;
2017-08-26 deposited with the CCDC.
2017-08-28 downloaded from the CCDC.
;
_cell_angle_alpha 90
_cell_angle_beta 93.334(4)
_cell_angle_gamma 90
_cell_formula_units_Z 4
_cell_length_a 16.281(4)
_cell_length_b 14.373(3)
_cell_length_c 9.581(2)
_cell_measurement_reflns_used 1964
_cell_measurement_temperature 296(2)
_cell_measurement_theta_max 26.451
_cell_measurement_theta_min 2.506
_cell_volume 2238.2(9)
_computing_cell_refinement 'SAINT v8.27A (Bruker, 2012)'
_computing_data_collection 'Bruker XSCANS'
_computing_data_reduction 'SAINT v8.27A (Bruker, 2012)'
_computing_molecular_graphics 'Olex2 (Dolomanov et al., 2009)'
_computing_publication_material 'Olex2 (Dolomanov et al., 2009)'
_computing_structure_refinement 'ShelXL (Sheldrick, 2015)'
_computing_structure_solution 'ShelXS (Sheldrick, 2008)'
_diffrn_ambient_temperature 296.15
_diffrn_measured_fraction_theta_full 0.999
_diffrn_measured_fraction_theta_max 0.995
_diffrn_measurement_device_type 'CCD area detector'
_diffrn_measurement_method 'phi and omega scans'
_diffrn_radiation_monochromator graphite
_diffrn_radiation_type MoK\a
_diffrn_radiation_wavelength 0.71073
_diffrn_reflns_av_R_equivalents 0.0352
_diffrn_reflns_av_unetI/netI 0.0510
_diffrn_reflns_Laue_measured_fraction_full 0.999
_diffrn_reflns_Laue_measured_fraction_max 0.995
_diffrn_reflns_limit_h_max 15
_diffrn_reflns_limit_h_min -21
_diffrn_reflns_limit_k_max 17
_diffrn_reflns_limit_k_min -19
_diffrn_reflns_limit_l_max 12
_diffrn_reflns_limit_l_min -12
_diffrn_reflns_number 6339
_diffrn_reflns_point_group_measured_fraction_full 0.999
_diffrn_reflns_point_group_measured_fraction_max 0.995
_diffrn_reflns_theta_full 25.242
_diffrn_reflns_theta_max 28.154
_diffrn_reflns_theta_min 1.891
_diffrn_source 'fine-focus sealed tube'
_exptl_absorpt_coefficient_mu 2.660
_exptl_absorpt_correction_T_max 0.816
_exptl_absorpt_correction_T_min 0.558
_exptl_absorpt_correction_type multi-scan
_exptl_absorpt_process_details 'SADABS; Bruker, 2000'
_exptl_crystal_colour colorless
_exptl_crystal_density_diffrn 1.553
_exptl_crystal_description block
_exptl_crystal_F_000 1064
_exptl_crystal_size_max 0.25
_exptl_crystal_size_mid 0.12
_exptl_crystal_size_min 0.08
_refine_diff_density_max 0.768
_refine_diff_density_min -0.615
_refine_diff_density_rms 0.078
_refine_ls_extinction_method none
_refine_ls_goodness_of_fit_ref 1.016
_refine_ls_hydrogen_treatment mixed
_refine_ls_matrix_type full
_refine_ls_number_parameters 194
_refine_ls_number_reflns 2741
_refine_ls_number_restraints 7
_refine_ls_restrained_S_all 1.017
_refine_ls_R_factor_all 0.0561
_refine_ls_R_factor_gt 0.0379
_refine_ls_shift/su_max 0.000
_refine_ls_shift/su_mean 0.000
_refine_ls_structure_factor_coef Fsqd
_refine_ls_weighting_details 'w=1/[\s^2^(Fo^2^)+(0.0569P)^2^] where P=(Fo^2^+2Fc^2^)/3'
_refine_ls_weighting_scheme calc
_refine_ls_wR_factor_gt 0.0910
_refine_ls_wR_factor_ref 0.0968
_reflns_Friedel_coverage 0.000
_reflns_number_gt 2196
_reflns_number_total 2741
_reflns_threshold_expression 'I > 2\s(I)'
_cod_data_source_file c7dt02736b3.cif
_cod_data_source_block Y(7)
_cod_database_code 1546893
_shelxl_version_number 2014/6
_shelx_space_group_comment
;
The symmetry employed for this shelxl refinement is uniquely defined
by the following loop, which should always be used as a source of
symmetry information in preference to the above space-group names.
They are only intended as comments.
;
_shelx_estimated_absorpt_t_max 0.815
_shelx_estimated_absorpt_t_min 0.556
_olex2_refinement_description
;
1. Fixed Uiso
 At 1.2 times of:
  All H(H,H) groups, All C(H) groups
2. Shared sites
{N1, C12}
{O3, H1}
3. Restrained distances
 O5-H5A = O5-H5B
 0.96 with sigma of 0.02
 H5A-H5B
 1.52 with sigma of 0.02
 O6-H6A = O6-H6B
 0.96 with sigma of 0.02
 H6A-H6B
 1.52 with sigma of 0.02
 H5B-H1_$2
 2.15 with sigma of 0.02
4. Uiso/Uaniso restraints and constraints
Uanis(N1) = Uanis(C12)
Uanis(O3) = Uanis(H1)
5. Others
 Fixed Sof: N1(0.5) O3(0.5) H1(0.5) C12(0.5) O6(0.5) H6A(0.5) H6B(0.5)
6.a Aromatic/amide H refined with riding coordinates:
 C11(H11)
;
_olex2_submission_special_instructions 'No special instructions were received'

loop_
_space_group_symop_operation_xyz
'x, y, z'
'-x, y, -z+1/2'
'x+1/2, y+1/2, z'
'-x+1/2, y+1/2, -z+1/2'
'-x, -y, -z'
'x, -y, z-1/2'
'-x+1/2, -y+1/2, -z'
'x+1/2, -y+1/2, z-1/2'

loop_
_atom_site_label
_atom_site_type_symbol
_atom_site_fract_x
_atom_site_fract_y
_atom_site_fract_z
_atom_site_U_iso_or_equiv
_atom_site_adp_type
_atom_site_occupancy
_atom_site_site_symmetry_order
_atom_site_calc_flag
_atom_site_refinement_flags_posn
_atom_site_refinement_flags_adp
_atom_site_refinement_flags_occupancy
Y1 Y 0.5000 0.01828(3) 0.7500 0.02204(12) Uani 1 2 d S T P
O1 O 0.58803(12) -0.02532(16) 0.5866(2) 0.0383(5) Uani 1 1 d . . .
N1 N 0.86507(17) -0.1691(2) 0.6573(3) 0.0449(8) Uani 0.5 1 d . . .
O3 O 0.9365(2) -0.1988(3) 0.7093(4) 0.0423(10) Uani 0.5 1 d . . .
H1 H 0.9365(2) -0.1988(3) 0.7093(4) 0.0423(10) Uani 0.5 1 d D . .
C12 C 0.86507(17) -0.1691(2) 0.6573(3) 0.0449(8) Uani 0.5 1 d . . .
C1 C 0.63635(15) -0.0555(2) 0.5018(3) 0.0244(5) Uani 1 1 d . . .
C2 C 0.71714(16) -0.0948(2) 0.5562(3) 0.0277(6) Uani 1 1 d . . .
C3 C 0.77444(19) -0.1228(3) 0.4663(4) 0.0441(8) Uani 1 1 d . . .
C4 C 0.8486(2) -0.1604(3) 0.5175(4) 0.0507(10) Uani 1 1 d . . .
C5 C 0.8089(2) -0.1418(3) 0.7461(4) 0.0580(11) Uani 1 1 d . . .
C6 C 0.7354(2) -0.1041(3) 0.6965(4) 0.0475(9) Uani 1 1 d . . .
O2 O 0.62168(12) -0.05505(17) 0.3721(2) 0.0371(5) Uani 1 1 d . . .
O4 O 0.54631(13) -0.13366(15) 0.8376(2) 0.0354(5) Uani 1 1 d . . .
O5 O 0.46390(15) 0.15425(16) 0.8775(2) 0.0400(5) Uani 1 1 d D . .
C7 C 0.5000 -0.1780(3) 0.7500 0.0321(9) Uani 1 2 d S T P
C8 C 0.5000 -0.2810(3) 0.7500 0.0361(10) Uani 1 2 d S T P
C9 C 0.5573(3) -0.3300(3) 0.8328(5) 0.0525(10) Uani 1 1 d . . .
C10 C 0.5582(3) -0.4251(3) 0.8316(6) 0.0822(15) Uani 1 1 d . . .
C11 C 0.5000 -0.4730(5) 0.7500 0.093(3) Uani 1 2 d S T P
H11 H 0.5000 -0.5377 0.7500 0.111 Uiso 1 2 calc RS T P
O6 O 0.2742(6) 0.1552(7) 0.9287(12) 0.136(4) Uani 0.5 1 d D . .
H6 H 0.711(3) -0.091(4) 0.756(4) 0.080(16) Uiso 1 1 d . . .
H5A H 0.469(3) 0.149(3) 0.979(2) 0.089(15) Uiso 1 1 d D . .
H3 H 0.756(2) -0.120(3) 0.369(4) 0.050(10) Uiso 1 1 d . . .
H5 H 0.825(2) -0.150(3) 0.838(5) 0.074(13) Uiso 1 1 d . . .
H9 H 0.591(3) -0.301(3) 0.873(4) 0.054(13) Uiso 1 1 d . . .
H4 H 0.882(2) -0.198(3) 0.465(4) 0.072(13) Uiso 1 1 d . . .
H10 H 0.606(3) -0.453(4) 0.894(6) 0.111(19) Uiso 1 1 d . . .
H5B H 0.423(2) 0.196(3) 0.859(5) 0.19(3) Uiso 1 1 d D . .
H6A H 0.311(10) 0.132(12) 0.861(14) 0.232 Uiso 0.5 1 d DR . .
H6B H 0.248(11) 0.208(9) 0.882(16) 0.232 Uiso 0.5 1 d DR . .

loop_
_atom_site_aniso_label
_atom_site_aniso_U_11
_atom_site_aniso_U_22
_atom_site_aniso_U_33
_atom_site_aniso_U_23
_atom_site_aniso_U_13
_atom_site_aniso_U_12
Y1 0.02367(18) 0.0281(2) 0.01405(17) 0.000 -0.00161(11) 0.000
O1 0.0331(10) 0.0522(15) 0.0302(11) 0.0002(10) 0.0062(8) 0.0157(10)
N1 0.0322(15) 0.046(2) 0.055(2) 0.0070(15) -0.0070(13) 0.0091(13)
O3 0.033(2) 0.039(3) 0.054(3) 0.004(2) -0.0069(18) 0.0111(18)
H1 0.033(2) 0.039(3) 0.054(3) 0.004(2) -0.0069(18) 0.0111(18)
C12 0.0322(15) 0.046(2) 0.055(2) 0.0070(15) -0.0070(13) 0.0091(13)
C1 0.0243(12) 0.0249(14) 0.0236(13) 0.0022(11) -0.0019(10) -0.0009(10)
C2 0.0262(13) 0.0316(17) 0.0250(14) 0.0003(12) -0.0014(10) 0.0023(11)
C3 0.0375(17) 0.063(3) 0.0322(17) -0.0024(16) 0.0025(13) 0.0146(15)
C4 0.0360(17) 0.065(3) 0.052(2) -0.0025(19) 0.0055(15) 0.0199(16)
C5 0.049(2) 0.090(3) 0.0338(19) 0.005(2) -0.0122(15) 0.021(2)
C6 0.0433(19) 0.071(3) 0.0280(17) -0.0004(17) -0.0029(14) 0.0217(17)
O2 0.0357(11) 0.0514(14) 0.0233(10) 0.0008(10) -0.0053(8) 0.0065(10)
O4 0.0480(12) 0.0353(13) 0.0220(10) -0.0013(9) -0.0055(8) -0.0004(10)
O5 0.0640(15) 0.0353(14) 0.0208(10) -0.0016(9) 0.0026(9) 0.0076(11)
C7 0.040(2) 0.035(3) 0.0216(19) 0.000 0.0054(16) 0.000
C8 0.049(3) 0.028(2) 0.032(2) 0.000 0.0082(19) 0.000
C9 0.061(2) 0.035(2) 0.060(3) 0.0022(19) -0.0081(19) 0.0042(17)
C10 0.091(4) 0.040(3) 0.112(4) 0.010(3) -0.019(3) 0.012(2)
C11 0.106(6) 0.030(4) 0.140(8) 0.000 -0.017(5) 0.000
O6 0.103(7) 0.112(8) 0.198(11) 0.025(7) 0.051(6) 0.028(5)

loop_
_atom_type_symbol
_atom_type_description
_atom_type_scat_dispersion_real
_atom_type_scat_dispersion_imag
_atom_type_scat_source
C C 0.0033 0.0016 'International Tables Vol C Tables 4.2.6.8 and 6.1.1.4'
H H 0.0000 0.0000 'International Tables Vol C Tables 4.2.6.8 and 6.1.1.4'
N N 0.0061 0.0033 'International Tables Vol C Tables 4.2.6.8 and 6.1.1.4'
O O 0.0106 0.0060 'International Tables Vol C Tables 4.2.6.8 and 6.1.1.4'
Y Y -2.7962 3.5667 'International Tables Vol C Tables 4.2.6.8 and 6.1.1.4'

loop_
_geom_angle_atom_site_label_1
_geom_angle_atom_site_label_2
_geom_angle_atom_site_label_3
_geom_angle
_geom_angle_site_symmetry_1
_geom_angle_site_symmetry_3
O1 Y1 O1 147.97(12) . 2_656
O1 Y1 O2 105.78(7) 2_656 6_556
O1 Y1 O2 81.65(8) 2_656 5_656
O1 Y1 O2 81.65(8) . 6_556
O1 Y1 O2 105.78(7) . 5_656
O1 Y1 O4 73.21(8) . 2_656
O1 Y1 O4 73.21(8) 2_656 .
O1 Y1 O4 78.21(7) . .
O1 Y1 O4 78.21(7) 2_656 2_656
O1 Y1 O5 71.96(8) . 2_656
O1 Y1 O5 139.45(8) . .
O1 Y1 O5 139.45(8) 2_656 2_656
O1 Y1 O5 71.96(8) 2_656 .
O1 Y1 C7 73.98(6) 2_656 .
O1 Y1 C7 73.98(6) . .
O2 Y1 O2 153.46(12) 6_556 5_656
O2 Y1 O4 77.96(8) 6_556 .
O2 Y1 O4 128.24(8) 6_556 2_656
O2 Y1 O4 77.96(8) 5_656 2_656
O2 Y1 O4 128.24(8) 5_656 .
O2 Y1 O5 77.47(8) 6_556 .
O2 Y1 O5 80.94(8) 5_656 .
O2 Y1 O5 77.47(8) 5_656 2_656
O2 Y1 O5 80.94(8) 6_556 2_656
O2 Y1 C7 103.27(6) 6_556 .
O2 Y1 C7 103.27(6) 5_656 .
O4 Y1 O4 53.27(9) 2_656 .
O4 Y1 C7 26.63(5) . .
O4 Y1 C7 26.63(5) 2_656 .
O5 Y1 O4 129.34(7) 2_656 2_656
O5 Y1 O4 145.52(8) 2_656 .
O5 Y1 O4 129.34(7) . .
O5 Y1 O4 145.52(8) . 2_656
O5 Y1 O5 70.69(11) . 2_656
O5 Y1 C7 144.65(5) . .
O5 Y1 C7 144.65(5) 2_656 .
C1 O1 Y1 175.4(2) . .
O3 N1 H1 0.0 . .
O3 N1 C4 121.7(3) . .
O3 N1 C5 118.4(3) . .
C4 N1 H1 121.7(3) . .
C5 N1 H1 118.4(3) . .
C5 N1 C4 119.8(3) . .
N1 O3 H1 0.0(3) . .
O1 C1 C2 118.7(2) . .
O1 C1 O2 123.8(2) . .
O2 C1 C2 117.4(2) . .
C3 C2 C1 120.6(3) . .
C6 C2 C1 121.1(3) . .
C6 C2 C3 118.3(3) . .
C2 C3 C4 120.3(3) . .
C2 C3 H3 114(2) . .
C4 C3 H3 125(2) . .
N1 C4 C3 120.2(3) . .
N1 C4 H4 113(3) . .
C3 C4 H4 123(3) . .
N1 C5 C6 120.5(3) . .
N1 C5 H5 114(3) . .
C6 C5 H5 125(3) . .
C2 C6 C5 120.9(3) . .
C2 C6 H6 130(4) . .
C5 C6 H6 109(4) . .
C1 O2 Y1 127.91(17) . 5_656
C7 O4 Y1 93.5(2) . .
Y1 O5 H5A 116(3) . .
Y1 O5 H5B 130(4) . .
H5A O5 H5B 106(3) . .
O4 C7 Y1 59.8(2) . .
O4 C7 Y1 59.8(2) 2_656 .
O4 C7 O4 119.6(4) 2_656 .
O4 C7 C8 120.2(2) . .
O4 C7 C8 120.2(2) 2_656 .
C8 C7 Y1 180.0 . .
C9 C8 C7 120.7(2) 2_656 .
C9 C8 C7 120.7(2) . .
C9 C8 C9 118.7(5) . 2_656
C8 C9 H9 117(3) . .
C10 C9 C8 120.8(4) . .
C10 C9 H9 122(3) . .
C9 C10 C11 119.8(5) . .
C9 C10 H10 113(3) . .
C11 C10 H10 127(3) . .
C10 C11 C10 120.0(6) 2_656 .
C10 C11 H11 120.0 . .
C10 C11 H11 120.0 2_656 .
H6A O6 H6B 103(3) . .

loop_
_geom_bond_atom_site_label_1
_geom_bond_atom_site_label_2
_geom_bond_distance
_geom_bond_site_symmetry_2
Y1 O1 2.2709(19) .
Y1 O1 2.2709(19) 2_656
Y1 O2 2.3031(19) 6_556
Y1 O2 2.3031(19) 5_656
Y1 O4 2.443(2) .
Y1 O4 2.443(2) 2_656
Y1 O5 2.396(2) 2_656
Y1 O5 2.396(2) .
Y1 C7 2.821(5) .
O1 C1 1.242(3) .
N1 O3 1.311(4) .
N1 C4 1.356(5) .
N1 C5 1.343(5) .
C1 C2 1.497(4) .
C1 O2 1.251(3) .
C2 C3 1.367(4) .
C2 C6 1.367(4) .
C3 C4 1.387(4) .
C3 H3 0.96(4) .
C4 H4 0.93(4) .
C5 C6 1.373(5) .
C5 H5 0.91(4) .
C6 H6 0.73(4) .
O2 Y1 2.3030(19) 5_656
O4 C7 1.267(3) .
O5 H5A 0.973(18) .
O5 H5B 0.916(19) .
C7 O4 1.267(3) 2_656
C7 C8 1.481(6) .
C8 C9 1.381(5) .
C8 C9 1.381(5) 2_656
C9 C10 1.367(6) .
C9 H9 0.77(4) .
C10 C11 1.377(6) .
C10 H10 1.03(6) .
C11 C10 1.377(6) 2_656
C11 H11 0.9300 .
O6 H6A 0.96(2) .
O6 H6B 0.96(2) .

loop_
_geom_hbond_atom_site_label_D
_geom_hbond_atom_site_label_H
_geom_hbond_atom_site_label_A
_geom_hbond_distance_DH
_geom_hbond_distance_HA
_geom_hbond_distance_DA
_geom_hbond_angle_DHA
_geom_hbond_site_symmetry_A
O5 H5A O4 0.973(18) 1.80(2) 2.760(3) 167(4) 5_657
O5 H5B O3 0.916(19) 2.10(2) 2.678(5) 120(2) 3_455
O6 H6A O5 0.96(2) 2.51(17) 3.155(9) 125(15) .

loop_
_geom_torsion_atom_site_label_1
_geom_torsion_atom_site_label_2
_geom_torsion_atom_site_label_3
_geom_torsion_atom_site_label_4
_geom_torsion
_geom_torsion_site_symmetry_1
_geom_torsion_site_symmetry_4
Y1 O4 C7 O4 -0.001(1) . 2_656
Y1 O4 C7 C8 180.000(0) . .
O1 C1 C2 C3 -175.4(3) . .
O1 C1 C2 C6 4.9(5) . .
O1 C1 O2 Y1 -8.4(4) . 5_656
N1 C5 C6 C2 1.0(7) . .
O3 N1 C4 C3 -175.7(4) . .
O3 N1 C5 C6 175.5(4) . .
C1 C2 C3 C4 -179.1(3) . .
C1 C2 C6 C5 178.8(4) . .
C2 C1 O2 Y1 171.67(19) . 5_656
C2 C3 C4 N1 -0.4(6) . .
C3 C2 C6 C5 -0.9(6) . .
C4 N1 C5 C6 -0.8(7) . .
C5 N1 C4 C3 0.5(6) . .
C6 C2 C3 C4 0.6(6) . .
O2 C1 C2 C3 4.5(5) . .
O2 C1 C2 C6 -175.2(3) . .
O4 C7 C8 C9 171.9(2) . 2_656
O4 C7 C8 C9 -8.1(2) 2_656 2_656
O4 C7 C8 C9 -8.1(2) . .
O4 C7 C8 C9 171.9(2) 2_656 .
C7 C8 C9 C10 -179.1(4) . .
C8 C9 C10 C11 -1.8(7) . .
C9 C8 C9 C10 0.9(4) 2_656 .
C9 C10 C11 C10 0.9(4) . 2_656
